data_7131020
loop_
_publ_author_name
'Hu , Chaopeng'
'Ding, Yazhou'
'Bai, Yunping'
'Guo, Lulu'
'Cui, Chunming'

_publ_section_title
;
 Synthesis and reactivity of a &#xF06D;-1,2-dinitrogen dinickel(II)
 complex with C-H activated silaamidinate pincer ligand
;
_journal_name_full 'Chemical Communications'
_journal_paper_doi 10.1039/D2CC05472H
_journal_year 2022
_chemical_formula_moiety '0.11(C78 H112 N10 Ni2 Si2)'
_chemical_formula_sum 'C9.11 H12.67 N1.11 Ni0.22 O0.11 Si0.22'
_chemical_formula_weight 158.83
_space_group_crystal_system triclinic
_space_group_IT_number 2
_space_group_name_Hall '-P 1'
_space_group_name_H-M_alt 'P -1'
_atom_sites_solution_hydrogens geom
_atom_sites_solution_primary iterative
_audit_creation_date 2020-10-02
_audit_creation_method
;
Olex2 1.2
(compiled 2018.05.29 svn.r3508 for OlexSys, GUI svn.r5506)
;
_audit_update_record
;
2021-09-06 deposited with the CCDC.	2022-11-15 downloaded from the CCDC.
;
_cell_angle_alpha 103.515(5)
_cell_angle_beta 111.529(5)
_cell_angle_gamma 96.493(4)
_cell_formula_units_Z 18
_cell_length_a 15.2773(9)
_cell_length_b 16.5998(8)
_cell_length_c 18.2805(10)
_cell_measurement_temperature 113.15
_cell_volume 4090.5(4)
_computing_molecular_graphics 'Olex2 (Dolomanov et al., 2009)'
_computing_publication_material 'Olex2 (Dolomanov et al., 2009)'
_computing_structure_refinement 'ShelXL (Sheldrick, 2015)'
_computing_structure_solution 'olex2.solve (Bourhis et al., 2015)'
_diffrn_ambient_temperature 113.15
_diffrn_measured_fraction_theta_full 0.999
_diffrn_measured_fraction_theta_max 0.998
_diffrn_radiation_type MoK\a
_diffrn_radiation_wavelength 0.71073
_diffrn_reflns_av_R_equivalents 0.0992
_diffrn_reflns_av_unetI/netI 0.1412
_diffrn_reflns_Laue_measured_fraction_full 0.999
_diffrn_reflns_Laue_measured_fraction_max 0.998
_diffrn_reflns_limit_h_max 19
_diffrn_reflns_limit_h_min -19
_diffrn_reflns_limit_k_max 20
_diffrn_reflns_limit_k_min -20
_diffrn_reflns_limit_l_max 22
_diffrn_reflns_limit_l_min -22
_diffrn_reflns_number 43838
_diffrn_reflns_point_group_measured_fraction_full 0.999
_diffrn_reflns_point_group_measured_fraction_max 0.998
_diffrn_reflns_theta_full 25.242
_diffrn_reflns_theta_max 26.372
_diffrn_reflns_theta_min 1.942
_exptl_absorpt_coefficient_mu 0.538
_exptl_absorpt_correction_T_max 1.00000
_exptl_absorpt_correction_T_min 0.86751
_exptl_absorpt_correction_type multi-scan
_exptl_crystal_colour 'clear light red'
_exptl_crystal_colour_lustre clear
_exptl_crystal_colour_modifier light
_exptl_crystal_colour_primary red
_exptl_crystal_density_diffrn 1.161
_exptl_crystal_description needle
_exptl_crystal_F_000 1536
_exptl_crystal_size_max 0.1
_exptl_crystal_size_mid 0.1
_exptl_crystal_size_min 0.1
_refine_diff_density_max 1.011
_refine_diff_density_min -0.665
_refine_diff_density_rms 0.083
_refine_ls_extinction_method none
_refine_ls_goodness_of_fit_ref 1.005
_refine_ls_hydrogen_treatment constr
_refine_ls_matrix_type full
_refine_ls_number_parameters 857
_refine_ls_number_reflns 16704
_refine_ls_number_restraints 2427
_refine_ls_restrained_S_all 0.976
_refine_ls_R_factor_all 0.1312
_refine_ls_R_factor_gt 0.0682
_refine_ls_shift/su_max 0.002
_refine_ls_shift/su_mean 0.000
_refine_ls_structure_factor_coef Fsqd
_refine_ls_weighting_details 'w=1/[\s^2^(Fo^2^)+(0.0596P)^2^] where P=(Fo^2^+2Fc^2^)/3'
_refine_ls_weighting_scheme calc
_refine_ls_wR_factor_gt 0.1355
_refine_ls_wR_factor_ref 0.1615
_reflns_Friedel_coverage 0.000
_reflns_number_gt 9592
_reflns_number_total 16704
_reflns_threshold_expression 'I > 2\s(I)'
_cod_data_source_file d2cc05472h2.cif
_cod_data_source_block hcpnin2
_cod_database_code 7131020
_shelx_shelxl_version_number 2018/3
_shelx_space_group_comment
;
The symmetry employed for this shelxl refinement is uniquely defined
by the following loop, which should always be used as a source of
symmetry information in preference to the above space-group names.
They are only intended as comments.
;
_shelx_estimated_absorpt_t_max 0.948
_shelx_estimated_absorpt_t_min 0.948
_olex2_refinement_description
;
1. Fixed Uiso
 At 1.2 times of:
  All C(H) groups
 At 1.5 times of:
  All C(H,H,H) groups
2. Uiso/Uaniso restraints and constraints
C0aa \\sim C00T \\sim C00Y \\sim C1 \\sim C01C \\sim C01G \\sim C01J \\sim C01L
\\sim C01M \\sim C01O \\sim C01R \\sim C01S \\sim C01T \\sim C01U \\sim C01W
\\sim C01X \\sim C01Z \\sim C2 \\sim C02A \\sim C02B \\sim C02E \\sim C02F
\\sim C02G \\sim C02H \\sim C02K \\sim C02L \\sim C02N \\sim C3 \\sim C4 \\sim
C5 \\sim C6 \\sim C7 \\sim C8 \\sim C9 \\sim C010 \\sim C10 \\sim C12 \\sim C13
\\sim C14 \\sim C15 \\sim C016 \\sim C16 \\sim C17 \\sim C18 \\sim C19 \\sim
C020 \\sim C20 \\sim C21 \\sim C021 \\sim C22 \\sim C022 \\sim C23 \\sim C023
\\sim C024 \\sim C24 \\sim C25 \\sim C26 \\sim C27 \\sim C027 \\sim C028 \\sim
C28 \\sim C029 \\sim C29 \\sim C30 \\sim C31 \\sim C32 \\sim C33 \\sim C34
\\sim C35 \\sim C36 \\sim C37 \\sim C38 \\sim C39 \\sim C40 \\sim C41 \\sim C42
\\sim C43 \\sim C44: within 3.8A with sigma of 0.01 and sigma for terminal
atoms of 0.02
3. Rigid body (RIGU) restrains
 All non-hydrogen atoms
 with sigma for 1-2 distances of 0.01 and sigma for 1-3 distances of 0.01
4.a Ternary CH refined with riding coordinates:
 C3(H3), C4(H4), C19(H19), C20(H20), C27(H27), C28(H28)
4.b Aromatic/amide H refined with riding coordinates:
 C01C(H01C), C01G(H01G), C01J(H01J), C01R(H01R), C01S(H01S), C02F(H02j),
 C010(H010), C14(H14), C15(H15), C016(H016), C16(H16), C021(H021), C23(H23),
 C24(H24), C25(H25), C027(H027), C34(H34), C35(H35), C36(H36), C41(H41),
 C42(H42), C43(H43)
4.c Idealised Me refined as rotating group:
 C01L(H01a,H01b,H01d), C01M(H01e,H01f,H01h), C01O(H01i,H01k,H01l), C01T(H01m,
 H01n,H01o), C01U(H01p,H01q,H01t), C01W(H01u,H01v,H01w), C01X(H01x,H01y,H),
 C01Z(H01z,Ha,Hb), C02A(H02a,H02b,H02c), C02B(H02d,H02e,H02f), C02E(H02g,H02h,
 H02i), C02G(H02k,H02l,H02m), C02H(H02n,H02o,H02p), C02K(H02q,H02r,H02s),
 C02L(H02t,H02u,H02v), C02N(H02w,H02x,H02y), C12(H12a,H12b,H12c), C13(H13a,H13b,
 H13c), C020(H02z,Hc,Hd), C022(H02,He,Hf), C023(H0aa,Hg,Hh), C024(H1aa,Hi,Hj),
 C028(H2aa,Hk,Hl), C029(H3aa,Hm,Hn), C29(H29a,H29b,H29c), C30(H30a,H30b,H30c),
 C31(H31a,H31b,H31c), C32(H32a,H32b,H32c)
;
_olex2_submission_special_instructions 'No special instructions were received'

loop_
_space_group_symop_operation_xyz
'x, y, z'
'-x, -y, -z'

loop_
_atom_site_label
_atom_site_type_symbol
_atom_site_fract_x
_atom_site_fract_y
_atom_site_fract_z
_atom_site_U_iso_or_equiv
_atom_site_adp_type
_atom_site_occupancy
_atom_site_site_symmetry_order
_atom_site_calc_flag
_atom_site_refinement_flags_posn
_atom_site_refinement_flags_adp
_atom_site_refinement_flags_occupancy
_atom_site_disorder_assembly
_atom_site_disorder_group
Ni1 Ni 0.51519(4) 0.76268(3) 0.80103(3) 0.01747(14) Uani 1 1 d . U . . .
Ni2 Ni 0.21093(4) 0.60907(3) 0.74363(3) 0.02031(14) Uani 1 1 d . U . . .
Si1 Si 0.57874(8) 0.88288(7) 0.76078(7) 0.0177(3) Uani 1 1 d . U . . .
Si2 Si 0.14385(8) 0.47865(7) 0.76850(7) 0.0194(3) Uani 1 1 d . U . . .
N1 N 0.4003(2) 0.6916(2) 0.7647(2) 0.0216(8) Uani 1 1 d . U . . .
N2 N 0.3258(2) 0.6570(2) 0.7502(2) 0.0204(8) Uani 1 1 d . U . . .
N3 N 0.6247(2) 0.85373(19) 0.84568(19) 0.0182(7) Uani 1 1 d . U . . .
N4 N 0.5030(2) 0.7945(2) 0.69872(19) 0.0201(8) Uani 1 1 d . U . . .
N5 N 0.5443(2) 0.98520(19) 0.7761(2) 0.0216(8) Uani 1 1 d . U . . .
N6 N 0.6434(2) 0.9507(2) 0.7230(2) 0.0218(8) Uani 1 1 d . U . . .
N7 N 0.0979(2) 0.5623(2) 0.7532(2) 0.0211(8) Uani 1 1 d . U . . .
N8 N 0.2248(2) 0.4875(2) 0.7304(2) 0.0212(8) Uani 1 1 d . U . . .
N9 N 0.1699(2) 0.4670(2) 0.8711(2) 0.0216(8) Uani 1 1 d . U . . .
N10 N 0.0779(2) 0.3743(2) 0.7568(2) 0.0218(8) Uani 1 1 d . U . . .
C0AA C 0.6317(3) 0.8338(2) 0.9704(2) 0.0192(8) Uani 1 1 d . U . . .
C00T C 0.0909(3) 0.3317(3) 0.8838(3) 0.0241(9) Uani 1 1 d . U . . .
C00Y C 0.6148(3) 1.1001(3) 0.7320(3) 0.0295(9) Uani 1 1 d . U . . .
C1 C 0.5584(3) 0.7519(2) 0.9135(2) 0.0208(9) Uani 1 1 d . U . . .
C01C C 0.0120(3) 0.3347(3) 0.9039(3) 0.0304(9) Uani 1 1 d . U . . .
H01C H -0.029106 0.371683 0.886889 0.037 Uiso 1 1 calc R . . . .
C01G C 0.0532(3) 0.2311(3) 0.9742(3) 0.0335(10) Uani 1 1 d . U . . .
H01G H 0.040606 0.196944 1.005785 0.040 Uiso 1 1 calc R . . . .
C01J C -0.0069(3) 0.2838(3) 0.9488(3) 0.0327(10) Uani 1 1 d . U . . .
H01J H -0.061426 0.285254 0.962021 0.039 Uiso 1 1 calc R . . . .
C01L C 0.5321(4) 0.5647(3) 0.6779(3) 0.0404(12) Uani 1 1 d . U . . .
H01A H 0.479475 0.578385 0.693522 0.061 Uiso 1 1 calc GR . . . .
H01B H 0.580501 0.550194 0.722561 0.061 Uiso 1 1 calc GR . . . .
H01D H 0.506472 0.516207 0.627756 0.061 Uiso 1 1 calc GR . . . .
C01M C 0.0058(3) 0.3156(3) 0.6095(3) 0.0389(12) Uani 1 1 d . U . . .
H01E H -0.045007 0.347771 0.604618 0.058 Uiso 1 1 calc GR . . . .
H01F H -0.018191 0.263702 0.562760 0.058 Uiso 1 1 calc GR . . . .
H01H H 0.062108 0.350346 0.609595 0.058 Uiso 1 1 calc GR . . . .
C01O C -0.1408(3) 0.4666(3) 0.6849(3) 0.0350(11) Uani 1 1 d . U . . .
H01I H -0.193950 0.494557 0.663998 0.053 Uiso 1 1 calc GR . . . .
H01K H -0.166938 0.406735 0.675885 0.053 Uiso 1 1 calc GR . . . .
H01L H -0.098724 0.470627 0.655730 0.053 Uiso 1 1 calc GR . . . .
C01R C 0.1318(3) 0.2273(3) 0.9545(3) 0.0311(10) Uani 1 1 d . U . . .
H01R H 0.172701 0.190210 0.971636 0.037 Uiso 1 1 calc R . . . .
C01S C 0.5618(4) 1.2009(3) 0.6598(3) 0.0378(11) Uani 1 1 d . U . . .
H01S H 0.517341 1.213907 0.614249 0.045 Uiso 1 1 calc R . . . .
C01T C 0.1089(3) 0.2376(3) 0.6946(3) 0.0399(12) Uani 1 1 d . U . . .
H01M H 0.081177 0.185506 0.648000 0.060 Uiso 1 1 calc GR . . . .
H01N H 0.127614 0.222885 0.746300 0.060 Uiso 1 1 calc GR . . . .
H01O H 0.165783 0.269326 0.692781 0.060 Uiso 1 1 calc GR . . . .
C01U C 0.2668(3) 0.4834(3) 1.0201(3) 0.0359(11) Uani 1 1 d . U . . .
H01P H 0.222290 0.437977 1.022713 0.054 Uiso 1 1 calc GR . . . .
H01Q H 0.299378 0.525944 1.074335 0.054 Uiso 1 1 calc GR . . . .
H01T H 0.314968 0.459569 1.003629 0.054 Uiso 1 1 calc GR . . . .
C01W C 0.1291(3) 0.5566(3) 0.9772(3) 0.0363(11) Uani 1 1 d . U . . .
H01U H 0.095205 0.584820 0.937150 0.054 Uiso 1 1 calc GR . . . .
H01V H 0.156242 0.596789 1.032712 0.054 Uiso 1 1 calc GR . . . .
H01W H 0.083727 0.508103 0.974463 0.054 Uiso 1 1 calc GR . . . .
C01X C -0.0547(3) 0.2439(3) 0.6935(3) 0.0412(12) Uani 1 1 d . U . . .
H01X H -0.034755 0.224820 0.742848 0.062 Uiso 1 1 calc GR . . . .
H01Y H -0.087102 0.194595 0.644399 0.062 Uiso 1 1 calc GR . . . .
H H -0.099255 0.281585 0.695964 0.062 Uiso 1 1 calc GR . . . .
C01Z C 0.8657(3) 0.9483(3) 0.9158(3) 0.0412(12) Uani 1 1 d . U . . .
H01Z H 0.917997 0.948845 0.967025 0.062 Uiso 1 1 calc GR . . . .
HA H 0.892759 0.973684 0.883262 0.062 Uiso 1 1 calc GR . . . .
HB H 0.831020 0.889582 0.884076 0.062 Uiso 1 1 calc GR . . . .
C2 C 0.1684(3) 0.7172(3) 0.7578(3) 0.0306(10) Uani 1 1 d . U . . .
C02A C 0.6257(4) 0.9236(3) 0.5787(3) 0.0425(12) Uani 1 1 d . U . . .
H02A H 0.571589 0.875766 0.562342 0.064 Uiso 1 1 calc GR . . . .
H02B H 0.659445 0.911265 0.542434 0.064 Uiso 1 1 calc GR . . . .
H02C H 0.601198 0.975106 0.574368 0.064 Uiso 1 1 calc GR . . . .
C02B C 0.4197(4) 1.0709(3) 0.7692(3) 0.0512(14) Uani 1 1 d . U . . .
H02D H 0.453593 1.120457 0.762360 0.077 Uiso 1 1 calc GR . . . .
H02E H 0.377231 1.088720 0.796127 0.077 Uiso 1 1 calc GR . . . .
H02F H 0.381174 1.029498 0.715128 0.077 Uiso 1 1 calc GR . . . .
C02E C 0.4386(4) 0.9612(3) 0.8424(3) 0.0539(14) Uani 1 1 d . U . . .
H02G H 0.391665 0.919940 0.790985 0.081 Uiso 1 1 calc GR . . . .
H02H H 0.404851 0.987258 0.874843 0.081 Uiso 1 1 calc GR . . . .
H02I H 0.484202 0.932233 0.874070 0.081 Uiso 1 1 calc GR . . . .
C02F C 0.7034(4) 1.2452(3) 0.7837(3) 0.0534(14) Uani 1 1 d . U . . .
H02J H 0.756558 1.288717 0.823838 0.064 Uiso 1 1 calc R . . . .
C02G C 0.1358(4) 0.7279(4) 0.6715(4) 0.0658(16) Uani 1 1 d . U . . .
H02K H 0.191919 0.737878 0.658191 0.099 Uiso 1 1 calc GR . . . .
H02L H 0.104844 0.776447 0.669811 0.099 Uiso 1 1 calc GR . . . .
H02M H 0.089766 0.676304 0.631113 0.099 Uiso 1 1 calc GR . . . .
C02H C 0.2459(4) 0.7927(3) 0.8229(4) 0.0635(17) Uani 1 1 d . U . . .
H02N H 0.266425 0.782192 0.876671 0.095 Uiso 1 1 calc GR . . . .
H02O H 0.219748 0.844065 0.825575 0.095 Uiso 1 1 calc GR . . . .
H02P H 0.301349 0.800455 0.808438 0.095 Uiso 1 1 calc GR . . . .
C02K C 0.2785(5) 0.8284(4) 0.5881(4) 0.0783(18) Uani 1 1 d . U . . .
H02Q H 0.224328 0.791861 0.538054 0.117 Uiso 1 1 calc GR . . . .
H02R H 0.261270 0.881975 0.607409 0.117 Uiso 1 1 calc GR . . . .
H02S H 0.293223 0.799664 0.630910 0.117 Uiso 1 1 calc GR . . . .
C02L C 0.5641(4) 1.0934(4) 0.9020(3) 0.0677(17) Uani 1 1 d . U . . .
H02T H 0.611048 1.065061 0.933188 0.102 Uiso 1 1 calc GR . . . .
H02U H 0.529447 1.117198 0.934606 0.102 Uiso 1 1 calc GR . . . .
H02V H 0.597883 1.139092 0.890156 0.102 Uiso 1 1 calc GR . . . .
C02N C 0.3437(4) 0.8922(3) 0.5074(4) 0.0647(16) Uani 1 1 d . U . . .
H02W H 0.397926 0.896676 0.491046 0.097 Uiso 1 1 calc GR . . . .
H02X H 0.336556 0.949261 0.530903 0.097 Uiso 1 1 calc GR . . . .
H02Y H 0.284340 0.861421 0.459027 0.097 Uiso 1 1 calc GR . . . .
C3 C 0.7954(3) 0.9999(3) 0.9363(3) 0.0279(10) Uani 1 1 d . U . . .
H3 H 0.744343 1.000074 0.883121 0.033 Uiso 1 1 calc R . . . .
C4 C -0.0832(3) 0.5099(3) 0.7763(3) 0.0262(9) Uani 1 1 d . U . . .
H4 H -0.029826 0.480034 0.795903 0.031 Uiso 1 1 calc R . . . .
C5 C 0.6006(3) 1.0140(3) 0.7431(3) 0.0273(9) Uani 1 1 d . U . . .
C6 C 0.1133(3) 0.3897(3) 0.8384(3) 0.0242(9) Uani 1 1 d . U . . .
C7 C 0.6955(3) 0.9369(3) 0.6679(3) 0.0295(10) Uani 1 1 d . U . . .
C8 C 0.4936(3) 1.0301(3) 0.8226(3) 0.0296(10) Uani 1 1 d . U . . .
C9 C 0.2106(3) 0.5253(3) 0.9571(3) 0.0254(9) Uani 1 1 d . U . . .
C010 C 0.1504(3) 0.2785(3) 0.9091(3) 0.0307(10) Uani 1 1 d . U . . .
H010 H 0.204710 0.276540 0.895597 0.037 Uiso 1 1 calc R . . . .
C10 C 0.0342(3) 0.2921(3) 0.6894(3) 0.0287(10) Uani 1 1 d . U . . .
C12 C 0.6108(3) 0.6785(3) 0.9072(3) 0.0368(12) Uani 1 1 d . U . . .
H12A H 0.564747 0.626666 0.867262 0.055 Uiso 1 1 calc GR . . . .
H12B H 0.639384 0.669160 0.961191 0.055 Uiso 1 1 calc GR . . . .
H12C H 0.661870 0.692828 0.888954 0.055 Uiso 1 1 calc GR . . . .
C13 C 0.4793(3) 0.7310(3) 0.9429(3) 0.0347(11) Uani 1 1 d . U . . .
H13A H 0.440713 0.774439 0.939643 0.052 Uiso 1 1 calc GR . . . .
H13B H 0.508794 0.729917 1.000090 0.052 Uiso 1 1 calc GR . . . .
H13C H 0.437614 0.675338 0.907923 0.052 Uiso 1 1 calc GR . . . .
C14 C 0.6680(3) 0.8570(3) 1.0555(2) 0.0231(9) Uani 1 1 d . U . . .
H14 H 0.642087 0.823883 1.081669 0.028 Uiso 1 1 calc R . . . .
C15 C 0.7421(3) 0.9283(3) 1.1030(3) 0.0268(10) Uani 1 1 d . U . . .
H15 H 0.766003 0.944743 1.161358 0.032 Uiso 1 1 calc R . . . .
C016 C 0.5494(3) 1.1188(3) 0.6660(3) 0.0318(10) Uani 1 1 d . U . . .
H016 H 0.496278 1.075762 0.625082 0.038 Uiso 1 1 calc R . . . .
C16 C 0.7807(3) 0.9753(3) 1.0638(3) 0.0264(9) Uani 1 1 d . U . . .
H16 H 0.831739 1.023775 1.096344 0.032 Uiso 1 1 calc R . . . .
C17 C 0.7471(3) 0.9538(2) 0.9787(2) 0.0218(9) Uani 1 1 d . U . . .
C18 C 0.6694(3) 0.8832(2) 0.9315(2) 0.0183(8) Uani 1 1 d . U . . .
C19 C 0.5790(3) 0.6419(3) 0.6618(3) 0.0299(10) Uani 1 1 d . U . . .
H19 H 0.605658 0.689726 0.714199 0.036 Uiso 1 1 calc R . . . .
C020 C 0.2797(4) 0.6004(3) 0.9587(3) 0.0445(13) Uani 1 1 d . U . . .
H02Z H 0.330620 0.580105 0.944057 0.067 Uiso 1 1 calc GR . . . .
HC H 0.308681 0.641020 1.014107 0.067 Uiso 1 1 calc GR . . . .
HD H 0.244132 0.628284 0.919032 0.067 Uiso 1 1 calc GR . . . .
C20 C 0.3622(4) 0.8455(3) 0.5701(3) 0.0400(12) Uani 1 1 d . U . . .
H20 H 0.413812 0.885302 0.622075 0.048 Uiso 1 1 calc R . . . .
C21 C 0.4693(3) 0.7436(2) 0.6155(2) 0.0207(8) Uani 1 1 d . U . . .
C021 C 0.6377(4) 1.2625(3) 0.7189(3) 0.0467(12) Uani 1 1 d . U . . .
H021 H 0.644735 1.318710 0.714804 0.056 Uiso 1 1 calc R . . . .
C22 C 0.5042(3) 0.6695(2) 0.5971(2) 0.0234(9) Uani 1 1 d . U . . .
C022 C 0.6629(3) 0.6221(3) 0.6406(3) 0.0427(13) Uani 1 1 d . U . . .
H02 H 0.639983 0.571693 0.592496 0.064 Uiso 1 1 calc GR . . . .
HE H 0.712005 0.611303 0.687540 0.064 Uiso 1 1 calc GR . . . .
HF H 0.690938 0.670519 0.628181 0.064 Uiso 1 1 calc GR . . . .
C23 C 0.4698(3) 0.6205(3) 0.5149(2) 0.0285(10) Uani 1 1 d . U . . .
H23 H 0.494623 0.571886 0.501476 0.034 Uiso 1 1 calc R . . . .
C023 C 0.8472(4) 1.0920(3) 0.9856(3) 0.0435(13) Uani 1 1 d . U . . .
H0AA H 0.802479 1.122456 1.001449 0.065 Uiso 1 1 calc GR . . . .
HG H 0.869854 1.119291 0.951811 0.065 Uiso 1 1 calc GR . . . .
HH H 0.902400 1.093300 1.035281 0.065 Uiso 1 1 calc GR . . . .
C024 C 0.7327(4) 0.8565(3) 0.6751(3) 0.0442(13) Uani 1 1 d . U . . .
H1AA H 0.780439 0.866359 0.731326 0.066 Uiso 1 1 calc GR . . . .
HI H 0.762803 0.841523 0.636224 0.066 Uiso 1 1 calc GR . . . .
HJ H 0.678804 0.809966 0.662273 0.066 Uiso 1 1 calc GR . . . .
C24 C 0.4006(3) 0.6408(3) 0.4528(3) 0.0279(10) Uani 1 1 d . U . . .
H24 H 0.376574 0.605276 0.397630 0.033 Uiso 1 1 calc R . . . .
C25 C 0.3667(3) 0.7127(3) 0.4711(3) 0.0303(10) Uani 1 1 d . U . . .
H25 H 0.319537 0.726662 0.427879 0.036 Uiso 1 1 calc R . . . .
C26 C 0.3998(3) 0.7660(3) 0.5520(3) 0.0258(9) Uani 1 1 d . U . . .
C27 C 0.1812(4) 0.4888(3) 0.5601(3) 0.0378(11) Uani 1 1 d . U . . .
H27 H 0.150963 0.514797 0.597257 0.045 Uiso 1 1 calc R . . . .
C027 C 0.6925(4) 1.1631(3) 0.7909(3) 0.0448(12) Uani 1 1 d . U . . .
H027 H 0.738218 1.150531 0.836084 0.054 Uiso 1 1 calc R . . . .
C028 C 0.7810(4) 1.0119(3) 0.6950(3) 0.0475(13) Uani 1 1 d . U . . .
H2AA H 0.756540 1.062381 0.685671 0.071 Uiso 1 1 calc GR . . . .
HK H 0.819279 0.997670 0.662977 0.071 Uiso 1 1 calc GR . . . .
HL H 0.821432 1.023520 0.753722 0.071 Uiso 1 1 calc GR . . . .
C28 C 0.3594(3) 0.3929(3) 0.8113(3) 0.0295(10) Uani 1 1 d . U . . .
H28 H 0.300664 0.399275 0.822262 0.035 Uiso 1 1 calc R . . . .
C029 C -0.1463(3) 0.5012(3) 0.8238(3) 0.0403(12) Uani 1 1 d . U . . .
H3AA H -0.110317 0.534875 0.881617 0.060 Uiso 1 1 calc GR . . . .
HM H -0.164061 0.441431 0.820264 0.060 Uiso 1 1 calc GR . . . .
HN H -0.204774 0.521881 0.799788 0.060 Uiso 1 1 calc GR . . . .
C29 C 0.2315(4) 0.5605(3) 0.5401(3) 0.0425(13) Uani 1 1 d . U . . .
H29A H 0.281053 0.600234 0.591254 0.064 Uiso 1 1 calc GR . . . .
H29B H 0.183999 0.590673 0.512772 0.064 Uiso 1 1 calc GR . . . .
H29C H 0.261755 0.536621 0.503610 0.064 Uiso 1 1 calc GR . . . .
C30 C 0.0997(4) 0.4288(3) 0.4800(3) 0.0522(14) Uani 1 1 d . U . . .
H30A H 0.127377 0.403615 0.441783 0.078 Uiso 1 1 calc GR . . . .
H30B H 0.053791 0.461184 0.454438 0.078 Uiso 1 1 calc GR . . . .
H30C H 0.066339 0.383710 0.492799 0.078 Uiso 1 1 calc GR . . . .
C31 C 0.3860(4) 0.3115(3) 0.8292(3) 0.0494(14) Uani 1 1 d . U . . .
H31A H 0.337121 0.262315 0.787380 0.074 Uiso 1 1 calc GR . . . .
H31B H 0.388919 0.312090 0.883750 0.074 Uiso 1 1 calc GR . . . .
H31C H 0.449025 0.307979 0.827876 0.074 Uiso 1 1 calc GR . . . .
C32 C 0.4386(4) 0.4693(3) 0.8694(3) 0.0518(14) Uani 1 1 d . U . . .
H32A H 0.496509 0.466597 0.858469 0.078 Uiso 1 1 calc GR . . . .
H32B H 0.453315 0.469720 0.926433 0.078 Uiso 1 1 calc GR . . . .
H32C H 0.417314 0.521273 0.861151 0.078 Uiso 1 1 calc GR . . . .
C33 C 0.0822(3) 0.7040(3) 0.7792(3) 0.0265(9) Uani 1 1 d . U . . .
C34 C 0.0364(3) 0.7679(3) 0.7982(3) 0.0335(10) Uani 1 1 d . U . . .
H34 H 0.060579 0.824077 0.800228 0.040 Uiso 1 1 calc R . . . .
C35 C -0.0447(3) 0.7510(3) 0.8145(3) 0.0376(11) Uani 1 1 d . U . . .
H35 H -0.075550 0.795136 0.828384 0.045 Uiso 1 1 calc R . . . .
C36 C -0.0799(3) 0.6681(3) 0.8100(3) 0.0304(10) Uani 1 1 d . U . . .
H36 H -0.135208 0.656481 0.821249 0.036 Uiso 1 1 calc R . . . .
C37 C -0.0373(3) 0.6022(3) 0.7898(2) 0.0227(9) Uani 1 1 d . U . . .
C38 C 0.0458(3) 0.6202(3) 0.7750(3) 0.0239(9) Uani 1 1 d . U . . .
C39 C 0.2692(3) 0.4401(3) 0.6862(3) 0.0256(9) Uani 1 1 d . U . . .
C40 C 0.2515(3) 0.4414(3) 0.6046(3) 0.0310(10) Uani 1 1 d . U . . .
C41 C 0.3004(4) 0.3975(3) 0.5642(3) 0.0425(11) Uani 1 1 d . U . . .
H41 H 0.289380 0.399209 0.509977 0.051 Uiso 1 1 calc R . . . .
C42 C 0.3646(4) 0.3516(3) 0.5996(3) 0.0445(11) Uani 1 1 d . U . . .
H42 H 0.397591 0.322754 0.570337 0.053 Uiso 1 1 calc R . . . .
C43 C 0.3806(3) 0.3478(3) 0.6776(3) 0.0377(11) Uani 1 1 d . U . . .
H43 H 0.423130 0.314504 0.701330 0.045 Uiso 1 1 calc R . . . .
C44 C 0.3349(3) 0.3925(3) 0.7227(3) 0.0294(10) Uani 1 1 d . U . . .

loop_
_atom_site_aniso_label
_atom_site_aniso_U_11
_atom_site_aniso_U_22
_atom_site_aniso_U_33
_atom_site_aniso_U_23
_atom_site_aniso_U_13
_atom_site_aniso_U_12
Ni1 0.0188(3) 0.0158(3) 0.0173(3) 0.0047(2) 0.0077(2) 0.0011(2)
Ni2 0.0196(3) 0.0172(3) 0.0248(3) 0.0067(2) 0.0101(2) 0.0016(2)
Si1 0.0196(6) 0.0153(6) 0.0203(6) 0.0056(5) 0.0105(5) 0.0036(5)
Si2 0.0197(6) 0.0177(6) 0.0229(6) 0.0076(5) 0.0104(5) 0.0030(5)
N1 0.024(2) 0.0203(19) 0.022(2) 0.0052(16) 0.0117(16) 0.0050(16)
N2 0.024(2) 0.0147(18) 0.0205(19) 0.0020(15) 0.0095(16) 0.0019(16)
N3 0.0204(18) 0.0150(17) 0.0181(18) 0.0040(15) 0.0090(15) -0.0019(14)
N4 0.0226(19) 0.0200(18) 0.0218(19) 0.0095(15) 0.0113(16) 0.0058(15)
N5 0.030(2) 0.0149(18) 0.026(2) 0.0055(16) 0.0184(17) 0.0063(16)
N6 0.028(2) 0.0188(18) 0.026(2) 0.0102(16) 0.0168(17) 0.0042(16)
N7 0.0210(19) 0.0170(18) 0.028(2) 0.0061(16) 0.0140(16) 0.0016(15)
N8 0.0258(19) 0.0184(18) 0.024(2) 0.0086(16) 0.0141(16) 0.0053(15)
N9 0.0248(19) 0.0198(18) 0.027(2) 0.0089(16) 0.0168(16) 0.0041(16)
N10 0.027(2) 0.0165(18) 0.026(2) 0.0073(16) 0.0157(16) -0.0004(15)
C0AA 0.0194(19) 0.0209(19) 0.0198(19) 0.0072(16) 0.0096(15) 0.0068(16)
C00T 0.0271(19) 0.0241(19) 0.032(2) 0.0144(16) 0.0197(16) 0.0071(16)
C00Y 0.045(2) 0.0193(19) 0.032(2) 0.0106(17) 0.0225(18) 0.0079(17)
C1 0.026(2) 0.021(2) 0.019(2) 0.0096(17) 0.0115(17) 0.0056(17)
C01C 0.028(2) 0.030(2) 0.044(2) 0.0172(18) 0.0208(18) 0.0117(17)
C01G 0.035(2) 0.033(2) 0.047(2) 0.024(2) 0.025(2) 0.0078(19)
C01J 0.031(2) 0.035(2) 0.050(2) 0.022(2) 0.0294(19) 0.0128(18)
C01L 0.060(3) 0.036(3) 0.033(3) 0.017(2) 0.020(2) 0.025(2)
C01M 0.043(3) 0.033(3) 0.027(3) -0.007(2) 0.013(2) -0.007(2)
C01O 0.033(3) 0.028(2) 0.040(3) 0.008(2) 0.014(2) 0.001(2)
C01R 0.027(2) 0.031(2) 0.047(2) 0.0225(19) 0.0187(19) 0.0122(18)
C01S 0.057(3) 0.026(2) 0.036(2) 0.0188(19) 0.018(2) 0.016(2)
C01T 0.043(3) 0.028(3) 0.050(3) 0.003(2) 0.025(2) 0.004(2)
C01U 0.034(3) 0.040(3) 0.033(3) 0.015(2) 0.010(2) 0.012(2)
C01W 0.037(3) 0.040(3) 0.031(3) 0.008(2) 0.012(2) 0.016(2)
C01X 0.035(3) 0.029(3) 0.051(3) 0.004(2) 0.018(2) -0.009(2)
C01Z 0.033(3) 0.045(3) 0.053(3) 0.018(2) 0.025(2) 0.004(2)
C2 0.033(2) 0.020(2) 0.045(2) 0.0115(19) 0.020(2) 0.0064(18)
C02A 0.056(3) 0.045(3) 0.038(3) 0.012(2) 0.031(2) 0.012(3)
C02B 0.064(3) 0.062(3) 0.062(3) 0.034(3) 0.046(3) 0.043(3)
C02E 0.080(4) 0.045(3) 0.081(4) 0.029(3) 0.069(3) 0.032(3)
C02F 0.073(3) 0.025(2) 0.044(3) 0.007(2) 0.010(2) -0.006(2)
C02G 0.081(4) 0.073(4) 0.082(4) 0.056(3) 0.047(3) 0.047(3)
C02H 0.040(3) 0.028(3) 0.112(4) -0.010(3) 0.040(3) 0.000(2)
C02K 0.087(4) 0.060(4) 0.131(5) 0.052(3) 0.075(4) 0.030(3)
C02L 0.062(4) 0.070(4) 0.057(3) -0.019(3) 0.032(3) 0.015(3)
C02N 0.075(4) 0.048(3) 0.105(4) 0.044(3) 0.055(3) 0.036(3)
C3 0.023(2) 0.025(2) 0.028(2) 0.0042(18) 0.0060(18) -0.0018(18)
C4 0.025(2) 0.031(2) 0.029(2) 0.0144(18) 0.0139(17) 0.0104(18)
C5 0.035(2) 0.0218(19) 0.029(2) 0.0097(16) 0.0166(17) 0.0050(17)
C6 0.0246(19) 0.0250(19) 0.034(2) 0.0149(16) 0.0192(16) 0.0114(16)
C7 0.036(2) 0.030(2) 0.034(2) 0.015(2) 0.024(2) 0.008(2)
C8 0.042(3) 0.023(2) 0.039(3) 0.013(2) 0.029(2) 0.014(2)
C9 0.031(2) 0.027(2) 0.024(2) 0.0114(18) 0.0139(18) 0.0073(18)
C010 0.028(2) 0.030(2) 0.046(2) 0.0186(19) 0.0226(18) 0.0101(18)
C10 0.030(2) 0.020(2) 0.038(2) 0.0061(19) 0.018(2) 0.0014(18)
C12 0.047(3) 0.022(2) 0.032(3) 0.008(2) 0.005(2) 0.011(2)
C13 0.035(3) 0.043(3) 0.023(2) 0.008(2) 0.013(2) -0.007(2)
C14 0.0211(19) 0.028(2) 0.0215(19) 0.0047(17) 0.0120(16) 0.0053(17)
C15 0.028(2) 0.030(2) 0.020(2) 0.0037(18) 0.0098(17) 0.0043(18)
C016 0.049(2) 0.022(2) 0.031(2) 0.0096(18) 0.0219(19) 0.0104(19)
C16 0.0202(19) 0.023(2) 0.027(2) -0.0016(17) 0.0070(17) -0.0003(17)
C17 0.0198(19) 0.0185(18) 0.0247(19) 0.0034(16) 0.0086(16) 0.0028(16)
C18 0.0185(18) 0.0197(18) 0.0210(19) 0.0065(16) 0.0114(15) 0.0082(15)
C19 0.040(2) 0.024(2) 0.020(2) 0.0010(18) 0.0082(18) 0.0144(19)
C020 0.057(3) 0.037(3) 0.027(3) 0.004(2) 0.014(2) -0.010(3)
C20 0.043(3) 0.040(3) 0.032(2) 0.005(2) 0.009(2) 0.023(2)
C21 0.0267(19) 0.0203(19) 0.0199(19) 0.0079(16) 0.0139(16) 0.0039(16)
C021 0.073(3) 0.024(2) 0.041(3) 0.014(2) 0.020(2) 0.006(2)
C22 0.029(2) 0.0193(19) 0.0206(19) 0.0042(16) 0.0094(17) 0.0054(17)
C022 0.043(3) 0.036(3) 0.037(3) -0.001(2) 0.007(2) 0.019(2)
C23 0.039(2) 0.024(2) 0.024(2) 0.0055(17) 0.0149(18) 0.0095(18)
C023 0.042(3) 0.035(3) 0.037(3) 0.002(2) 0.010(2) -0.014(2)
C024 0.054(3) 0.046(3) 0.055(3) 0.019(3) 0.040(3) 0.026(3)
C24 0.037(2) 0.022(2) 0.019(2) 0.0028(17) 0.0075(17) 0.0037(18)
C25 0.036(2) 0.031(2) 0.022(2) 0.0124(18) 0.0064(18) 0.0091(19)
C26 0.027(2) 0.028(2) 0.023(2) 0.0093(17) 0.0093(17) 0.0090(17)
C27 0.050(3) 0.038(2) 0.031(2) 0.014(2) 0.019(2) 0.012(2)
C027 0.061(3) 0.025(2) 0.037(2) 0.0116(19) 0.010(2) 0.000(2)
C028 0.044(3) 0.052(3) 0.056(3) 0.020(3) 0.032(3) -0.002(3)
C28 0.029(2) 0.032(2) 0.034(2) 0.017(2) 0.0141(19) 0.0131(19)
C029 0.033(3) 0.051(3) 0.047(3) 0.021(3) 0.024(2) 0.008(2)
C29 0.059(3) 0.035(3) 0.026(3) 0.010(2) 0.011(2) 0.003(2)
C30 0.053(3) 0.057(3) 0.042(3) 0.022(3) 0.013(3) -0.001(3)
C31 0.062(3) 0.042(3) 0.052(3) 0.026(3) 0.021(3) 0.025(3)
C32 0.050(3) 0.047(3) 0.043(3) 0.008(3) 0.008(3) 0.000(3)
C33 0.025(2) 0.025(2) 0.031(2) 0.0063(18) 0.0128(17) 0.0078(17)
C34 0.030(2) 0.024(2) 0.041(2) 0.0080(19) 0.0092(19) 0.0059(18)
C35 0.029(2) 0.032(2) 0.047(3) 0.003(2) 0.014(2) 0.013(2)
C36 0.021(2) 0.033(2) 0.035(2) 0.0030(19) 0.0122(17) 0.0093(18)
C37 0.0197(19) 0.026(2) 0.0236(19) 0.0105(16) 0.0076(16) 0.0073(16)
C38 0.0214(19) 0.0240(19) 0.028(2) 0.0100(17) 0.0095(16) 0.0082(16)
C39 0.027(2) 0.0231(19) 0.034(2) 0.0106(17) 0.0193(17) 0.0044(17)
C40 0.040(2) 0.031(2) 0.031(2) 0.0090(18) 0.0246(18) 0.0072(19)
C41 0.058(3) 0.045(2) 0.038(2) 0.015(2) 0.032(2) 0.014(2)
C42 0.054(3) 0.043(2) 0.050(3) 0.008(2) 0.037(2) 0.017(2)
C43 0.040(2) 0.032(2) 0.050(2) 0.015(2) 0.024(2) 0.0154(19)
C44 0.032(2) 0.025(2) 0.039(2) 0.0105(18) 0.0221(18) 0.0061(18)

loop_
_atom_type_symbol
_atom_type_description
_atom_type_scat_dispersion_real
_atom_type_scat_dispersion_imag
_atom_type_scat_source
C C 0.0033 0.0016 'International Tables Vol C Tables 4.2.6.8 and 6.1.1.4'
H H 0.0000 0.0000 'International Tables Vol C Tables 4.2.6.8 and 6.1.1.4'
N N 0.0061 0.0033 'International Tables Vol C Tables 4.2.6.8 and 6.1.1.4'
Ni Ni 0.3393 1.1124 'International Tables Vol C Tables 4.2.6.8 and 6.1.1.4'
O O 0.0106 0.0060 'International Tables Vol C Tables 4.2.6.8 and 6.1.1.4'
Si Si 0.0817 0.0704 'International Tables Vol C Tables 4.2.6.8 and 6.1.1.4'

loop_
_geom_angle_atom_site_label_1
_geom_angle_atom_site_label_2
_geom_angle_atom_site_label_3
_geom_angle
_geom_angle_site_symmetry_1
_geom_angle_site_symmetry_3
_geom_angle_publ_flag
N1 Ni1 Si1 135.09(11) . . ?
N1 Ni1 N3 169.17(14) . . ?
N1 Ni1 N4 100.51(14) . . ?
N1 Ni1 C1 93.78(15) . . ?
N3 Ni1 Si1 41.72(10) . . ?
N3 Ni1 N4 80.10(13) . . ?
N3 Ni1 C1 85.72(15) . . ?
N4 Ni1 Si1 40.59(9) . . ?
C1 Ni1 Si1 126.08(12) . . ?
C1 Ni1 N4 165.69(15) . . ?
N2 Ni2 Si2 135.87(11) . . ?
N2 Ni2 N7 171.88(15) . . ?
N2 Ni2 N8 100.05(14) . . ?
N2 Ni2 C2 93.51(16) . . ?
N7 Ni2 Si2 41.64(10) . . ?
N7 Ni2 N8 80.16(13) . . ?
N7 Ni2 C2 86.23(16) . . ?
N8 Ni2 Si2 40.75(9) . . ?
C2 Ni2 Si2 126.21(13) . . ?
C2 Ni2 N8 166.38(15) . . ?
N3 Si1 Ni1 49.40(11) . . ?
N3 Si1 N5 114.89(16) . . ?
N3 Si1 N6 127.10(16) . . ?
N3 Si1 C5 129.44(16) . . ?
N4 Si1 Ni1 53.39(11) . . ?
N4 Si1 N3 99.66(16) . . ?
N4 Si1 N5 123.01(17) . . ?
N4 Si1 N6 120.74(16) . . ?
N4 Si1 C5 130.38(17) . . ?
N5 Si1 Ni1 123.62(11) . . ?
N5 Si1 N6 71.80(15) . . ?
N5 Si1 C5 35.54(14) . . ?
N6 Si1 Ni1 164.58(12) . . ?
N6 Si1 C5 36.27(14) . . ?
C5 Si1 Ni1 159.15(12) . . ?
N7 Si2 Ni2 49.36(11) . . ?
N7 Si2 N9 114.22(16) . . ?
N7 Si2 N10 126.90(17) . . ?
N7 Si2 C6 128.50(16) . . ?
N8 Si2 Ni2 53.72(11) . . ?
N8 Si2 N7 99.92(16) . . ?
N8 Si2 N9 123.87(17) . . ?
N8 Si2 N10 120.73(16) . . ?
N8 Si2 C6 131.14(16) . . ?
N9 Si2 Ni2 123.81(12) . . ?
N9 Si2 C6 35.65(14) . . ?
N10 Si2 Ni2 164.68(12) . . ?
N10 Si2 N9 71.48(15) . . ?
N10 Si2 C6 35.83(14) . . ?
C6 Si2 Ni2 159.45(12) . . ?
N2 N1 Ni1 169.1(3) . . ?
N1 N2 Ni2 171.1(3) . . ?
Si1 N3 Ni1 88.88(15) . . ?
C18 N3 Ni1 115.5(2) . . ?
C18 N3 Si1 144.2(3) . . ?
Si1 N4 Ni1 86.01(14) . . ?
C21 N4 Ni1 130.9(2) . . ?
C21 N4 Si1 139.5(3) . . ?
C5 N5 Si1 91.3(3) . . ?
C5 N5 C8 130.8(3) . . ?
C8 N5 Si1 136.6(3) . . ?
C5 N6 Si1 90.5(2) . . ?
C5 N6 C7 131.2(3) . . ?
C7 N6 Si1 135.6(3) . . ?
Si2 N7 Ni2 89.01(15) . . ?
C38 N7 Ni2 115.8(3) . . ?
C38 N7 Si2 146.8(3) . . ?
Si2 N8 Ni2 85.53(15) . . ?
C39 N8 Ni2 129.5(3) . . ?
C39 N8 Si2 142.9(3) . . ?
C6 N9 Si2 90.9(3) . . ?
C6 N9 C9 130.7(3) . . ?
C9 N9 Si2 136.1(3) . . ?
C6 N10 Si2 90.9(2) . . ?
C6 N10 C10 130.2(3) . . ?
C10 N10 Si2 135.3(3) . . ?
C14 C0AA C1 124.3(3) . . ?
C14 C0AA C18 119.7(4) . . ?
C18 C0AA C1 115.7(3) . . ?
C01C C00T C6 119.7(4) . . ?
C010 C00T C01C 119.7(4) . . ?
C010 C00T C6 120.5(4) . . ?
C016 C00Y C5 121.1(4) . . ?
C016 C00Y C027 119.7(4) . . ?
C027 C00Y C5 119.2(4) . . ?
C0AA C1 Ni1 106.3(2) . . ?
C0AA C1 C12 109.3(3) . . ?
C0AA C1 C13 112.2(3) . . ?
C12 C1 Ni1 101.8(3) . . ?
C13 C1 Ni1 116.4(3) . . ?
C13 C1 C12 110.2(3) . . ?
C00T C01C H01C 120.0 . . ?
C01J C01C C00T 120.0(4) . . ?
C01J C01C H01C 120.0 . . ?
C01J C01G H01G 119.6 . . ?
C01J C01G C01R 120.7(4) . . ?
C01R C01G H01G 119.6 . . ?
C01C C01J H01J 120.1 . . ?
C01G C01J C01C 119.9(4) . . ?
C01G C01J H01J 120.1 . . ?
H01A C01L H01B 109.5 . . ?
H01A C01L H01D 109.5 . . ?
H01B C01L H01D 109.5 . . ?
C19 C01L H01A 109.5 . . ?
C19 C01L H01B 109.5 . . ?
C19 C01L H01D 109.5 . . ?
H01E C01M H01F 109.5 . . ?
H01E C01M H01H 109.5 . . ?
H01F C01M H01H 109.5 . . ?
C10 C01M H01E 109.5 . . ?
C10 C01M H01F 109.5 . . ?
C10 C01M H01H 109.5 . . ?
H01I C01O H01K 109.5 . . ?
H01I C01O H01L 109.5 . . ?
H01K C01O H01L 109.5 . . ?
C4 C01O H01I 109.5 . . ?
C4 C01O H01K 109.5 . . ?
C4 C01O H01L 109.5 . . ?
C01G C01R H01R 120.4 . . ?
C01G C01R C010 119.2(4) . . ?
C010 C01R H01R 120.4 . . ?
C016 C01S H01S 120.0 . . ?
C021 C01S H01S 120.0 . . ?
C021 C01S C016 119.9(4) . . ?
H01M C01T H01N 109.5 . . ?
H01M C01T H01O 109.5 . . ?
H01N C01T H01O 109.5 . . ?
C10 C01T H01M 109.5 . . ?
C10 C01T H01N 109.5 . . ?
C10 C01T H01O 109.5 . . ?
H01P C01U H01Q 109.5 . . ?
H01P C01U H01T 109.5 . . ?
H01Q C01U H01T 109.5 . . ?
C9 C01U H01P 109.5 . . ?
C9 C01U H01Q 109.5 . . ?
C9 C01U H01T 109.5 . . ?
H01U C01W H01V 109.5 . . ?
H01U C01W H01W 109.5 . . ?
H01V C01W H01W 109.5 . . ?
C9 C01W H01U 109.5 . . ?
C9 C01W H01V 109.5 . . ?
C9 C01W H01W 109.5 . . ?
H01X C01X H01Y 109.5 . . ?
H01X C01X H 109.5 . . ?
H01Y C01X H 109.5 . . ?
C10 C01X H01X 109.5 . . ?
C10 C01X H01Y 109.5 . . ?
C10 C01X H 109.5 . . ?
H01Z C01Z HA 109.5 . . ?
H01Z C01Z HB 109.5 . . ?
HA C01Z HB 109.5 . . ?
C3 C01Z H01Z 109.5 . . ?
C3 C01Z HA 109.5 . . ?
C3 C01Z HB 109.5 . . ?
C02G C2 Ni2 102.8(3) . . ?
C02H C2 Ni2 114.3(3) . . ?
C02H C2 C02G 112.2(4) . . ?
C33 C2 Ni2 107.2(3) . . ?
C33 C2 C02G 109.5(4) . . ?
C33 C2 C02H 110.3(4) . . ?
H02A C02A H02B 109.5 . . ?
H02A C02A H02C 109.5 . . ?
H02B C02A H02C 109.5 . . ?
C7 C02A H02A 109.5 . . ?
C7 C02A H02B 109.5 . . ?
C7 C02A H02C 109.5 . . ?
H02D C02B H02E 109.5 . . ?
H02D C02B H02F 109.5 . . ?
H02E C02B H02F 109.5 . . ?
C8 C02B H02D 109.5 . . ?
C8 C02B H02E 109.5 . . ?
C8 C02B H02F 109.5 . . ?
H02G C02E H02H 109.5 . . ?
H02G C02E H02I 109.5 . . ?
H02H C02E H02I 109.5 . . ?
C8 C02E H02G 109.5 . . ?
C8 C02E H02H 109.5 . . ?
C8 C02E H02I 109.5 . . ?
C021 C02F H02J 120.1 . . ?
C021 C02F C027 119.7(5) . . ?
C027 C02F H02J 120.1 . . ?
C2 C02G H02K 109.5 . . ?
C2 C02G H02L 109.5 . . ?
C2 C02G H02M 109.5 . . ?
H02K C02G H02L 109.5 . . ?
H02K C02G H02M 109.5 . . ?
H02L C02G H02M 109.5 . . ?
C2 C02H H02N 109.5 . . ?
C2 C02H H02O 109.5 . . ?
C2 C02H H02P 109.5 . . ?
H02N C02H H02O 109.5 . . ?
H02N C02H H02P 109.5 . . ?
H02O C02H H02P 109.5 . . ?
H02Q C02K H02R 109.5 . . ?
H02Q C02K H02S 109.5 . . ?
H02R C02K H02S 109.5 . . ?
C20 C02K H02Q 109.5 . . ?
C20 C02K H02R 109.5 . . ?
C20 C02K H02S 109.5 . . ?
H02T C02L H02U 109.5 . . ?
H02T C02L H02V 109.5 . . ?
H02U C02L H02V 109.5 . . ?
C8 C02L H02T 109.5 . . ?
C8 C02L H02U 109.5 . . ?
C8 C02L H02V 109.5 . . ?
H02W C02N H02X 109.5 . . ?
H02W C02N H02Y 109.5 . . ?
H02X C02N H02Y 109.5 . . ?
C20 C02N H02W 109.5 . . ?
C20 C02N H02X 109.5 . . ?
C20 C02N H02Y 109.5 . . ?
C01Z C3 H3 107.8 . . ?
C17 C3 C01Z 108.1(3) . . ?
C17 C3 H3 107.8 . . ?
C17 C3 C023 114.3(4) . . ?
C023 C3 C01Z 110.9(4) . . ?
C023 C3 H3 107.8 . . ?
C01O C4 H4 107.7 . . ?
C01O C4 C029 110.5(4) . . ?
C01O C4 C37 109.4(3) . . ?
C029 C4 H4 107.7 . . ?
C029 C4 C37 113.6(4) . . ?
C37 C4 H4 107.7 . . ?
N5 C5 Si1 53.1(2) . . ?
N5 C5 N6 106.3(3) . . ?
N5 C5 C00Y 126.5(4) . . ?
N6 C5 Si1 53.20(19) . . ?
N6 C5 C00Y 127.1(4) . . ?
C00Y C5 Si1 179.6(3) . . ?
N9 C6 Si2 53.5(2) . . ?
N9 C6 N10 106.7(3) . . ?
N9 C6 C00T 126.9(4) . . ?
N10 C6 Si2 53.24(19) . . ?
N10 C6 C00T 126.4(4) . . ?
C00T C6 Si2 178.6(3) . . ?
N6 C7 C02A 109.9(4) . . ?
N6 C7 C024 106.0(3) . . ?
N6 C7 C028 111.3(4) . . ?
C02A C7 C028 110.4(4) . . ?
C024 C7 C02A 109.6(4) . . ?
C024 C7 C028 109.7(4) . . ?
N5 C8 C02B 110.9(3) . . ?
N5 C8 C02E 105.4(3) . . ?
N5 C8 C02L 111.1(4) . . ?
C02E C8 C02B 108.1(4) . . ?
C02L C8 C02B 112.3(4) . . ?
C02L C8 C02E 108.7(4) . . ?
N9 C9 C01U 112.3(4) . . ?
N9 C9 C01W 109.5(3) . . ?
N9 C9 C020 106.0(3) . . ?
C01U C9 C01W 110.7(3) . . ?
C01U C9 C020 108.8(4) . . ?
C020 C9 C01W 109.5(4) . . ?
C00T C010 C01R 120.4(4) . . ?
C00T C010 H010 119.8 . . ?
C01R C010 H010 119.8 . . ?
N10 C10 C01M 105.7(3) . . ?
N10 C10 C01T 109.8(4) . . ?
N10 C10 C01X 111.4(3) . . ?
C01M C10 C01T 109.5(4) . . ?
C01M C10 C01X 110.2(4) . . ?
C01T C10 C01X 110.2(4) . . ?
C1 C12 H12A 109.5 . . ?
C1 C12 H12B 109.5 . . ?
C1 C12 H12C 109.5 . . ?
H12A C12 H12B 109.5 . . ?
H12A C12 H12C 109.5 . . ?
H12B C12 H12C 109.5 . . ?
C1 C13 H13A 109.5 . . ?
C1 C13 H13B 109.5 . . ?
C1 C13 H13C 109.5 . . ?
H13A C13 H13B 109.5 . . ?
H13A C13 H13C 109.5 . . ?
H13B C13 H13C 109.5 . . ?
C0AA C14 H14 119.7 . . ?
C0AA C14 C15 120.7(4) . . ?
C15 C14 H14 119.7 . . ?
C14 C15 H15 120.5 . . ?
C14 C15 C16 119.0(4) . . ?
C16 C15 H15 120.5 . . ?
C00Y C016 C01S 119.7(4) . . ?
C00Y C016 H016 120.1 . . ?
C01S C016 H016 120.1 . . ?
C15 C16 H16 118.9 . . ?
C17 C16 C15 122.1(4) . . ?
C17 C16 H16 118.9 . . ?
C16 C17 C3 122.0(4) . . ?
C16 C17 C18 118.0(4) . . ?
C18 C17 C3 119.9(4) . . ?
N3 C18 C0AA 113.7(3) . . ?
N3 C18 C17 125.9(3) . . ?
C0AA C18 C17 120.4(4) . . ?
C01L C19 H19 107.6 . . ?
C22 C19 C01L 110.6(4) . . ?
C22 C19 H19 107.6 . . ?
C22 C19 C022 113.7(4) . . ?
C022 C19 C01L 109.7(4) . . ?
C022 C19 H19 107.6 . . ?
C9 C020 H02Z 109.5 . . ?
C9 C020 HC 109.5 . . ?
C9 C020 HD 109.5 . . ?
H02Z C020 HC 109.5 . . ?
H02Z C020 HD 109.5 . . ?
HC C020 HD 109.5 . . ?
C02K C20 C02N 111.0(5) . . ?
C02K C20 H20 106.1 . . ?
C02K C20 C26 111.0(4) . . ?
C02N C20 H20 106.1 . . ?
C02N C20 C26 115.9(4) . . ?
C26 C20 H20 106.1 . . ?
C22 C21 N4 119.4(4) . . ?
C22 C21 C26 120.4(4) . . ?
C26 C21 N4 120.2(4) . . ?
C01S C021 H021 119.4 . . ?
C02F C021 C01S 121.2(5) . . ?
C02F C021 H021 119.4 . . ?
C21 C22 C19 123.3(4) . . ?
C23 C22 C19 118.4(4) . . ?
C23 C22 C21 118.3(4) . . ?
C19 C022 H02 109.5 . . ?
C19 C022 HE 109.5 . . ?
C19 C022 HF 109.5 . . ?
H02 C022 HE 109.5 . . ?
H02 C022 HF 109.5 . . ?
HE C022 HF 109.5 . . ?
C22 C23 H23 119.1 . . ?
C24 C23 C22 121.8(4) . . ?
C24 C23 H23 119.1 . . ?
C3 C023 H0AA 109.5 . . ?
C3 C023 HG 109.5 . . ?
C3 C023 HH 109.5 . . ?
H0AA C023 HG 109.5 . . ?
H0AA C023 HH 109.5 . . ?
HG C023 HH 109.5 . . ?
C7 C024 H1AA 109.5 . . ?
C7 C024 HI 109.5 . . ?
C7 C024 HJ 109.5 . . ?
H1AA C024 HI 109.5 . . ?
H1AA C024 HJ 109.5 . . ?
HI C024 HJ 109.5 . . ?
C23 C24 H24 120.2 . . ?
C25 C24 C23 119.7(4) . . ?
C25 C24 H24 120.2 . . ?
C24 C25 H25 119.2 . . ?
C24 C25 C26 121.6(4) . . ?
C26 C25 H25 119.2 . . ?
C21 C26 C20 121.3(4) . . ?
C25 C26 C20 120.4(4) . . ?
C25 C26 C21 118.2(4) . . ?
C29 C27 H27 107.9 . . ?
C29 C27 C30 109.3(4) . . ?
C30 C27 H27 107.9 . . ?
C40 C27 H27 107.9 . . ?
C40 C27 C29 112.0(4) . . ?
C40 C27 C30 111.8(4) . . ?
C00Y C027 C02F 119.7(5) . . ?
C00Y C027 H027 120.2 . . ?
C02F C027 H027 120.2 . . ?
C7 C028 H2AA 109.5 . . ?
C7 C028 HK 109.5 . . ?
C7 C028 HL 109.5 . . ?
H2AA C028 HK 109.5 . . ?
H2AA C028 HL 109.5 . . ?
HK C028 HL 109.5 . . ?
C31 C28 H28 107.2 . . ?
C32 C28 H28 107.2 . . ?
C32 C28 C31 110.7(4) . . ?
C32 C28 C44 109.8(4) . . ?
C44 C28 H28 107.2 . . ?
C44 C28 C31 114.3(4) . . ?
C4 C029 H3AA 109.5 . . ?
C4 C029 HM 109.5 . . ?
C4 C029 HN 109.5 . . ?
H3AA C029 HM 109.5 . . ?
H3AA C029 HN 109.5 . . ?
HM C029 HN 109.5 . . ?
C27 C29 H29A 109.5 . . ?
C27 C29 H29B 109.5 . . ?
C27 C29 H29C 109.5 . . ?
H29A C29 H29B 109.5 . . ?
H29A C29 H29C 109.5 . . ?
H29B C29 H29C 109.5 . . ?
C27 C30 H30A 109.5 . . ?
C27 C30 H30B 109.5 . . ?
C27 C30 H30C 109.5 . . ?
H30A C30 H30B 109.5 . . ?
H30A C30 H30C 109.5 . . ?
H30B C30 H30C 109.5 . . ?
C28 C31 H31A 109.5 . . ?
C28 C31 H31B 109.5 . . ?
C28 C31 H31C 109.5 . . ?
H31A C31 H31B 109.5 . . ?
H31A C31 H31C 109.5 . . ?
H31B C31 H31C 109.5 . . ?
C28 C32 H32A 109.5 . . ?
C28 C32 H32B 109.5 . . ?
C28 C32 H32C 109.5 . . ?
H32A C32 H32B 109.5 . . ?
H32A C32 H32C 109.5 . . ?
H32B C32 H32C 109.5 . . ?
C34 C33 C2 123.5(4) . . ?
C34 C33 C38 119.9(4) . . ?
C38 C33 C2 116.5(4) . . ?
C33 C34 H34 119.6 . . ?
C33 C34 C35 120.7(4) . . ?
C35 C34 H34 119.6 . . ?
C34 C35 H35 120.6 . . ?
C34 C35 C36 118.8(4) . . ?
C36 C35 H35 120.6 . . ?
C35 C36 H36 118.8 . . ?
C37 C36 C35 122.4(4) . . ?
C37 C36 H36 118.8 . . ?
C36 C37 C4 121.5(4) . . ?
C36 C37 C38 118.5(4) . . ?
C38 C37 C4 119.8(4) . . ?
N7 C38 C33 113.4(3) . . ?
N7 C38 C37 126.7(4) . . ?
C37 C38 C33 119.8(4) . . ?
N8 C39 C40 120.2(4) . . ?
N8 C39 C44 120.9(4) . . ?
C44 C39 C40 118.8(4) . . ?
C39 C40 C27 122.6(4) . . ?
C41 C40 C27 118.5(4) . . ?
C41 C40 C39 118.9(4) . . ?
C40 C41 H41 118.8 . . ?
C42 C41 C40 122.4(5) . . ?
C42 C41 H41 118.8 . . ?
C41 C42 H42 120.2 . . ?
C43 C42 C41 119.5(4) . . ?
C43 C42 H42 120.2 . . ?
C42 C43 H43 119.6 . . ?
C42 C43 C44 120.8(5) . . ?
C44 C43 H43 119.6 . . ?
C39 C44 C28 120.5(4) . . ?
C43 C44 C28 119.9(4) . . ?
C43 C44 C39 119.6(4) . . ?

loop_
_geom_bond_atom_site_label_1
_geom_bond_atom_site_label_2
_geom_bond_distance
_geom_bond_site_symmetry_2
_geom_bond_publ_flag
Ni1 Si1 2.4976(12) . ?
Ni1 N1 1.796(3) . ?
Ni1 N3 1.897(3) . ?
Ni1 N4 2.010(3) . ?
Ni1 C1 1.975(4) . ?
Ni2 Si2 2.4988(12) . ?
Ni2 N2 1.792(3) . ?
Ni2 N7 1.896(3) . ?
Ni2 N8 2.021(3) . ?
Ni2 C2 1.970(4) . ?
Si1 N3 1.663(3) . ?
Si1 N4 1.629(3) . ?
Si1 N5 1.825(3) . ?
Si1 N6 1.825(3) . ?
Si1 C5 2.280(4) . ?
Si2 N7 1.660(3) . ?
Si2 N8 1.636(3) . ?
Si2 N9 1.831(3) . ?
Si2 N10 1.826(3) . ?
Si2 C6 2.279(4) . ?
N1 N2 1.120(4) . ?
N3 C18 1.395(5) . ?
N4 C21 1.421(5) . ?
N5 C5 1.325(5) . ?
N5 C8 1.481(5) . ?
N6 C5 1.349(5) . ?
N6 C7 1.491(5) . ?
N7 C38 1.395(5) . ?
N8 C39 1.398(5) . ?
N9 C6 1.328(5) . ?
N9 C9 1.492(5) . ?
N10 C6 1.334(5) . ?
N10 C10 1.493(5) . ?
C0AA C1 1.525(5) . ?
C0AA C14 1.383(5) . ?
C0AA C18 1.406(5) . ?
C00T C01C 1.385(5) . ?
C00T C6 1.497(5) . ?
C00T C010 1.374(6) . ?
C00Y C5 1.492(5) . ?
C00Y C016 1.382(6) . ?
C00Y C027 1.385(6) . ?
C1 C12 1.537(6) . ?
C1 C13 1.529(5) . ?
C01C H01C 0.9500 . ?
C01C C01J 1.383(5) . ?
C01G H01G 0.9500 . ?
C01G C01J 1.371(6) . ?
C01G C01R 1.377(6) . ?
C01J H01J 0.9500 . ?
C01L H01A 0.9800 . ?
C01L H01B 0.9800 . ?
C01L H01D 0.9800 . ?
C01L C19 1.538(6) . ?
C01M H01E 0.9800 . ?
C01M H01F 0.9800 . ?
C01M H01H 0.9800 . ?
C01M C10 1.521(6) . ?
C01O H01I 0.9800 . ?
C01O H01K 0.9800 . ?
C01O H01L 0.9800 . ?
C01O C4 1.516(6) . ?
C01R H01R 0.9500 . ?
C01R C010 1.392(5) . ?
C01S H01S 0.9500 . ?
C01S C016 1.392(6) . ?
C01S C021 1.362(6) . ?
C01T H01M 0.9800 . ?
C01T H01N 0.9800 . ?
C01T H01O 0.9800 . ?
C01T C10 1.524(6) . ?
C01U H01P 0.9800 . ?
C01U H01Q 0.9800 . ?
C01U H01T 0.9800 . ?
C01U C9 1.526(6) . ?
C01W H01U 0.9800 . ?
C01W H01V 0.9800 . ?
C01W H01W 0.9800 . ?
C01W C9 1.533(6) . ?
C01X H01X 0.9800 . ?
C01X H01Y 0.9800 . ?
C01X H 0.9800 . ?
C01X C10 1.533(6) . ?
C01Z H01Z 0.9800 . ?
C01Z HA 0.9800 . ?
C01Z HB 0.9800 . ?
C01Z C3 1.543(6) . ?
C2 C02G 1.532(6) . ?
C2 C02H 1.524(6) . ?
C2 C33 1.512(6) . ?
C02A H02A 0.9800 . ?
C02A H02B 0.9800 . ?
C02A H02C 0.9800 . ?
C02A C7 1.531(6) . ?
C02B H02D 0.9800 . ?
C02B H02E 0.9800 . ?
C02B H02F 0.9800 . ?
C02B C8 1.536(6) . ?
C02E H02G 0.9800 . ?
C02E H02H 0.9800 . ?
C02E H02I 0.9800 . ?
C02E C8 1.531(6) . ?
C02F H02J 0.9500 . ?
C02F C021 1.358(7) . ?
C02F C027 1.398(6) . ?
C02G H02K 0.9800 . ?
C02G H02L 0.9800 . ?
C02G H02M 0.9800 . ?
C02H H02N 0.9800 . ?
C02H H02O 0.9800 . ?
C02H H02P 0.9800 . ?
C02K H02Q 0.9800 . ?
C02K H02R 0.9800 . ?
C02K H02S 0.9800 . ?
C02K C20 1.446(7) . ?
C02L H02T 0.9800 . ?
C02L H02U 0.9800 . ?
C02L H02V 0.9800 . ?
C02L C8 1.501(6) . ?
C02N H02W 0.9800 . ?
C02N H02X 0.9800 . ?
C02N H02Y 0.9800 . ?
C02N C20 1.491(6) . ?
C3 H3 1.0000 . ?
C3 C17 1.517(5) . ?
C3 C023 1.528(5) . ?
C4 H4 1.0000 . ?
C4 C029 1.530(5) . ?
C4 C37 1.534(5) . ?
C7 C024 1.523(6) . ?
C7 C028 1.539(6) . ?
C9 C020 1.527(6) . ?
C010 H010 0.9500 . ?
C12 H12A 0.9800 . ?
C12 H12B 0.9800 . ?
C12 H12C 0.9800 . ?
C13 H13A 0.9800 . ?
C13 H13B 0.9800 . ?
C13 H13C 0.9800 . ?
C14 H14 0.9500 . ?
C14 C15 1.389(5) . ?
C15 H15 0.9500 . ?
C15 C16 1.393(5) . ?
C016 H016 0.9500 . ?
C16 H16 0.9500 . ?
C16 C17 1.386(5) . ?
C17 C18 1.409(5) . ?
C19 H19 1.0000 . ?
C19 C22 1.515(6) . ?
C19 C022 1.516(6) . ?
C020 H02Z 0.9800 . ?
C020 HC 0.9800 . ?
C020 HD 0.9800 . ?
C20 H20 1.0000 . ?
C20 C26 1.513(6) . ?
C21 C22 1.413(5) . ?
C21 C26 1.415(5) . ?
C021 H021 0.9500 . ?
C22 C23 1.395(5) . ?
C022 H02 0.9800 . ?
C022 HE 0.9800 . ?
C022 HF 0.9800 . ?
C23 H23 0.9500 . ?
C23 C24 1.377(6) . ?
C023 H0AA 0.9800 . ?
C023 HG 0.9800 . ?
C023 HH 0.9800 . ?
C024 H1AA 0.9800 . ?
C024 HI 0.9800 . ?
C024 HJ 0.9800 . ?
C24 H24 0.9500 . ?
C24 C25 1.373(6) . ?
C25 H25 0.9500 . ?
C25 C26 1.400(6) . ?
C27 H27 1.0000 . ?
C27 C29 1.532(6) . ?
C27 C30 1.544(6) . ?
C27 C40 1.511(6) . ?
C027 H027 0.9500 . ?
C028 H2AA 0.9800 . ?
C028 HK 0.9800 . ?
C028 HL 0.9800 . ?
C28 H28 1.0000 . ?
C28 C31 1.525(6) . ?
C28 C32 1.511(6) . ?
C28 C44 1.522(6) . ?
C029 H3AA 0.9800 . ?
C029 HM 0.9800 . ?
C029 HN 0.9800 . ?
C29 H29A 0.9800 . ?
C29 H29B 0.9800 . ?
C29 H29C 0.9800 . ?
C30 H30A 0.9800 . ?
C30 H30B 0.9800 . ?
C30 H30C 0.9800 . ?
C31 H31A 0.9800 . ?
C31 H31B 0.9800 . ?
C31 H31C 0.9800 . ?
C32 H32A 0.9800 . ?
C32 H32B 0.9800 . ?
C32 H32C 0.9800 . ?
C33 C34 1.384(6) . ?
C33 C38 1.411(5) . ?
C34 H34 0.9500 . ?
C34 C35 1.391(6) . ?
C35 H35 0.9500 . ?
C35 C36 1.391(6) . ?
C36 H36 0.9500 . ?
C36 C37 1.380(6) . ?
C37 C38 1.408(5) . ?
C39 C40 1.420(6) . ?
C39 C44 1.418(6) . ?
C40 C41 1.383(6) . ?
C41 H41 0.9500 . ?
C41 C42 1.377(7) . ?
C42 H42 0.9500 . ?
C42 C43 1.373(6) . ?
C43 H43 0.9500 . ?
C43 C44 1.404(6) . ?
